data_7061897
loop_
_publ_author_name
'Ajormal, Fatemeh'
'Bikas, Rahman'
'Noshiranzadeh, Nader'
'Kozakiewicz-Piekarz, Anna'
'Lis, Tadeusz'

_publ_section_title
;
 Green catalytic synthesis of symmetric and non-symmetric
 \b-hydroxy-1,2,3-triazoles by using epichlorohydrin in the presence of
 Cu(ii) coordination compounds containing oxazole ligands
;
_journal_issue 40
_journal_name_full 'New Journal of Chemistry'
_journal_page_first 19468
_journal_page_last 19481
_journal_paper_doi 10.1039/D2NJ03826A
_journal_volume 46
_journal_year 2022
_chemical_formula_moiety 'C13 H15 N3 O3'
_chemical_formula_sum 'C13 H15 N3 O3'
_chemical_formula_weight 261.28
_space_group_crystal_system monoclinic
_space_group_IT_number 7
_space_group_name_Hall 'P -2yac'
_space_group_name_H-M_alt 'P 1 n 1'
_atom_sites_solution_hydrogens geom
_atom_sites_solution_primary direct
_atom_sites_solution_secondary difmap
_audit_creation_method SHELXL-2017/1
_audit_update_record
;
2022-07-19 deposited with the CCDC.	2022-09-19 downloaded from the CCDC.
;
_cell_angle_alpha 90
_cell_angle_beta 96.320(7)
_cell_angle_gamma 90
_cell_formula_units_Z 2
_cell_length_a 4.6463(3)
_cell_length_b 13.9998(9)
_cell_length_c 9.8490(6)
_cell_measurement_reflns_used 2562
_cell_measurement_temperature 100(2)
_cell_measurement_theta_max 76.4390
_cell_measurement_theta_min 5.4640
_cell_volume 636.76(7)
_computing_cell_refinement 'CrysAlisPro 1.171.41.119a (Rigaku OD, 2021)'
_computing_data_collection 'CrysAlisPro 1.171.41.119a (Rigaku OD, 2021)'
_computing_data_reduction 'CrysAlisPro 1.171.41.119a (Rigaku OD, 2021)'
_computing_publication_material 'CIFTAB (Sheldrick, 2014)'
_computing_structure_refinement 'SHELXL-2017/1 (Sheldrick, 2017)'
_computing_structure_solution 'SHELXT 2014/5 (Sheldrick, 2014)'
_diffrn_ambient_temperature 100(2)
_diffrn_detector_area_resol_mean 10.0000
_diffrn_measured_fraction_theta_full 0.992
_diffrn_measured_fraction_theta_max 0.924
_diffrn_measurement_device_type 'XtaLAB Synergy, Dualflex, HyPix'
_diffrn_radiation_type CuK\a
_diffrn_radiation_wavelength 1.54184
_diffrn_reflns_av_R_equivalents 0.0411
_diffrn_reflns_av_unetI/netI 0.0336
_diffrn_reflns_Laue_measured_fraction_full 0.992
_diffrn_reflns_Laue_measured_fraction_max 0.924
_diffrn_reflns_limit_h_max 5
_diffrn_reflns_limit_h_min -5
_diffrn_reflns_limit_k_max 17
_diffrn_reflns_limit_k_min -15
_diffrn_reflns_limit_l_max 12
_diffrn_reflns_limit_l_min -9
_diffrn_reflns_number 3493
_diffrn_reflns_point_group_measured_fraction_full 0.584
_diffrn_reflns_point_group_measured_fraction_max 0.540
_diffrn_reflns_theta_full 67.684
_diffrn_reflns_theta_max 77.524
_diffrn_reflns_theta_min 3.157
_diffrn_source 'micro-focus sealed X-ray tube'
_exptl_absorpt_coefficient_mu 0.820
_exptl_absorpt_correction_T_max 1.00000
_exptl_absorpt_correction_T_min 0.72625
_exptl_absorpt_correction_type multi-scan
_exptl_absorpt_process_details 'CrysAlisPro 1.171.41.119a (Rigaku Oxford Diffraction, 2021)'
_exptl_crystal_colour colorless
_exptl_crystal_density_diffrn 1.363
_exptl_crystal_description plate
_exptl_crystal_F_000 276
_exptl_crystal_size_max 0.170
_exptl_crystal_size_mid 0.131
_exptl_crystal_size_min 0.019
_refine_diff_density_max 0.444
_refine_diff_density_min -0.363
_refine_diff_density_rms 0.088
_refine_ls_abs_structure_details
;
 Classical Flack method preferred over Parsons because s.u. lower.
;
_refine_ls_abs_structure_Flack 0.1(4)
_refine_ls_extinction_method none
_refine_ls_goodness_of_fit_ref 1.068
_refine_ls_hydrogen_treatment constr
_refine_ls_matrix_type full
_refine_ls_number_parameters 173
_refine_ls_number_reflns 1462
_refine_ls_number_restraints 2
_refine_ls_restrained_S_all 1.067
_refine_ls_R_factor_all 0.0556
_refine_ls_R_factor_gt 0.0547
_refine_ls_shift/su_max 0.000
_refine_ls_shift/su_mean 0.000
_refine_ls_structure_factor_coef Fsqd
_refine_ls_weighting_details 'w=1/[\s^2^(Fo^2^)+(0.1301P)^2^] where P=(Fo^2^+2Fc^2^)/3'
_refine_ls_weighting_scheme calc
_refine_ls_wR_factor_gt 0.1484
_refine_ls_wR_factor_ref 0.1492
_reflns_Friedel_coverage 0.162
_reflns_Friedel_fraction_full 0.171
_reflns_Friedel_fraction_max 0.152
_reflns_number_gt 1418
_reflns_number_total 1462
_reflns_threshold_expression 'I > 2\s(I)'
_cod_data_source_file d2nj03826a2.cif
_cod_data_source_block ftcat48d_a
_cod_depositor_comments 'Adding full bibliography for 7061893--7061898.cif.'
_cod_original_sg_symbol_H-M 'P n'
_cod_database_code 7061897
_shelx_shelxl_version_number 2017/1
_shelx_space_group_comment
;
The symmetry employed for this shelxl refinement is uniquely defined
by the following loop, which should always be used as a source of
symmetry information in preference to the above space-group names.
They are only intended as comments.
;
_shelx_estimated_absorpt_t_min 0.873
_shelx_estimated_absorpt_t_max 0.985

loop_
_space_group_symop_operation_xyz
'x, y, z'
'x+1/2, -y, z+1/2'

loop_
_atom_site_label
_atom_site_type_symbol
_atom_site_fract_x
_atom_site_fract_y
_atom_site_fract_z
_atom_site_U_iso_or_equiv
_atom_site_adp_type
_atom_site_occupancy
_atom_site_site_symmetry_order
_atom_site_calc_flag
_atom_site_refinement_flags_posn
_atom_site_refinement_flags_adp
_atom_site_refinement_flags_occupancy
_atom_site_disorder_assembly
_atom_site_disorder_group
C1 C 0.7748(8) 0.8553(3) 0.3456(4) 0.0315(8) Uani 1 1 d . . . . .
H1A H 0.717615 0.827078 0.259091 0.038 Uiso 1 1 calc R U . . .
C2 C 0.9727(9) 0.9291(3) 0.3558(5) 0.0378(9) Uani 1 1 d . . . . .
H2A H 1.049974 0.951652 0.276297 0.045 Uiso 1 1 calc R U . . .
C3 C 1.0594(9) 0.9707(3) 0.4818(6) 0.0423(11) Uani 1 1 d . . . . .
H3A H 1.197569 1.021016 0.489135 0.051 Uiso 1 1 calc R U . . .
C4 C 0.9424(9) 0.9382(3) 0.5965(5) 0.0392(10) Uani 1 1 d . . . . .
H4A H 1.000144 0.966819 0.682627 0.047 Uiso 1 1 calc R U . . .
C5 C 0.7418(8) 0.8644(3) 0.5876(4) 0.0308(8) Uani 1 1 d . . . . .
H5A H 0.661879 0.842908 0.666902 0.037 Uiso 1 1 calc R U . . .
C6 C 0.6582(7) 0.8217(2) 0.4607(3) 0.0240(7) Uani 1 1 d . . . . .
C7 C 0.4477(7) 0.7433(2) 0.4493(3) 0.0202(6) Uani 1 1 d . . . . .
N8 N 0.3636(6) 0.6994(2) 0.3271(3) 0.0233(6) Uani 1 1 d . . . . .
N9 N 0.1724(6) 0.6329(2) 0.3455(3) 0.0230(6) Uani 1 1 d . . . . .
N10 N 0.1353(6) 0.63307(19) 0.4802(3) 0.0197(6) Uani 1 1 d . . . . .
C11 C 0.3017(7) 0.7004(2) 0.5477(3) 0.0204(6) Uani 1 1 d . . . . .
H11A H 0.315519 0.715151 0.642337 0.025 Uiso 1 1 calc R U . . .
C12 C -0.0556(7) 0.5634(2) 0.5343(3) 0.0218(7) Uani 1 1 d . . . . .
H12A H -0.215643 0.547839 0.462927 0.026 Uiso 1 1 calc R U . . .
H12B H -0.141409 0.592032 0.612514 0.026 Uiso 1 1 calc R U . . .
C13 C 0.1016(7) 0.4716(2) 0.5811(3) 0.0220(7) Uani 1 1 d . . . . .
H13A H -0.032743 0.430462 0.628141 0.026 Uiso 1 1 calc R U . . .
O14 O 0.3383(6) 0.49836(17) 0.6767(2) 0.0264(6) Uani 1 1 d . . . . .
H14A H 0.429215 0.449247 0.705610 0.040 Uiso 1 1 calc R U . . .
C15 C 0.2010(7) 0.4166(2) 0.4624(3) 0.0225(7) Uani 1 1 d . . . . .
H15A H 0.033743 0.399249 0.395832 0.027 Uiso 1 1 calc R U . . .
H15B H 0.338130 0.455163 0.415102 0.027 Uiso 1 1 calc R U . . .
O16 O 0.3422(6) 0.33135(16) 0.5216(2) 0.0278(6) Uani 1 1 d . . . . .
C17 C 0.4943(8) 0.2804(2) 0.4405(3) 0.0242(7) Uani 1 1 d . . . . .
O18 O 0.5045(8) 0.2999(2) 0.3222(3) 0.0479(9) Uani 1 1 d . . . . .
C19 C 0.6469(9) 0.1980(3) 0.5135(4) 0.0333(8) Uani 1 1 d . . . . .
H19A H 0.504975 0.156766 0.551288 0.050 Uiso 1 1 calc R U . . .
H19B H 0.785955 0.221887 0.587699 0.050 Uiso 1 1 calc R U . . .
H19C H 0.749701 0.161246 0.449131 0.050 Uiso 1 1 calc R U . . .

loop_
_atom_site_aniso_label
_atom_site_aniso_U_11
_atom_site_aniso_U_22
_atom_site_aniso_U_33
_atom_site_aniso_U_23
_atom_site_aniso_U_13
_atom_site_aniso_U_12
C1 0.0305(19) 0.0318(17) 0.0312(19) 0.0066(14) -0.0010(15) -0.0026(16)
C2 0.0300(18) 0.034(2) 0.049(2) 0.0115(17) 0.0007(16) -0.0018(17)
C3 0.0269(19) 0.0248(17) 0.074(3) -0.0029(18) 0.0008(19) -0.0028(15)
C4 0.0289(19) 0.035(2) 0.053(2) -0.0168(17) -0.0013(18) 0.0014(16)
C5 0.0272(18) 0.0345(18) 0.0298(19) -0.0095(14) -0.0009(15) 0.0016(15)
C6 0.0210(15) 0.0234(14) 0.0268(17) -0.0009(12) -0.0004(13) 0.0042(12)
C7 0.0219(15) 0.0232(14) 0.0145(13) -0.0008(10) -0.0029(12) 0.0028(12)
N8 0.0297(14) 0.0285(14) 0.0113(12) 0.0006(9) 0.0004(10) -0.0033(11)
N9 0.0308(15) 0.0278(14) 0.0100(12) 0.0003(9) 0.0001(10) -0.0019(12)
N10 0.0228(12) 0.0258(13) 0.0096(11) 0.0010(9) -0.0023(9) 0.0011(11)
C11 0.0250(15) 0.0240(14) 0.0115(13) -0.0009(10) -0.0018(11) 0.0001(13)
C12 0.0212(14) 0.0285(16) 0.0152(13) 0.0030(11) -0.0007(11) 0.0017(12)
C13 0.0259(16) 0.0253(15) 0.0145(13) 0.0022(11) 0.0002(12) -0.0008(13)
O14 0.0348(13) 0.0264(11) 0.0162(11) 0.0000(8) -0.0050(9) 0.0033(10)
C15 0.0278(16) 0.0242(15) 0.0151(14) 0.0013(11) -0.0001(12) 0.0019(13)
O16 0.0409(14) 0.0264(12) 0.0158(11) 0.0009(9) 0.0021(10) 0.0059(11)
C17 0.0288(16) 0.0267(15) 0.0165(15) -0.0010(11) -0.0003(12) -0.0006(13)
O18 0.077(2) 0.0492(17) 0.0204(13) 0.0055(11) 0.0160(14) 0.0205(16)
C19 0.044(2) 0.0300(16) 0.0244(17) -0.0027(12) -0.0031(15) 0.0085(16)

loop_
_atom_type_symbol
_atom_type_description
_atom_type_scat_dispersion_real
_atom_type_scat_dispersion_imag
_atom_type_scat_source
C C 0.0181 0.0091 'International Tables Vol C Tables 4.2.6.8 and 6.1.1.4'
H H 0.0000 0.0000 'International Tables Vol C Tables 4.2.6.8 and 6.1.1.4'
N N 0.0311 0.0180 'International Tables Vol C Tables 4.2.6.8 and 6.1.1.4'
O O 0.0492 0.0322 'International Tables Vol C Tables 4.2.6.8 and 6.1.1.4'

loop_
_geom_angle_atom_site_label_1
_geom_angle_atom_site_label_2
_geom_angle_atom_site_label_3
_geom_angle
_geom_angle_site_symmetry_1
_geom_angle_site_symmetry_3
_geom_angle_publ_flag
C2 C1 C6 120.7(4) . . ?
C2 C1 H1A 119.7 . . ?
C6 C1 H1A 119.7 . . ?
C1 C2 C3 120.3(4) . . ?
C1 C2 H2A 119.9 . . ?
C3 C2 H2A 119.9 . . ?
C4 C3 C2 119.3(4) . . ?
C4 C3 H3A 120.3 . . ?
C2 C3 H3A 120.3 . . ?
C3 C4 C5 121.0(4) . . ?
C3 C4 H4A 119.5 . . ?
C5 C4 H4A 119.5 . . ?
C4 C5 C6 119.5(4) . . ?
C4 C5 H5A 120.3 . . ?
C6 C5 H5A 120.3 . . ?
C1 C6 C5 119.2(3) . . ?
C1 C6 C7 120.4(3) . . ?
C5 C6 C7 120.3(3) . . ?
N8 C7 C11 107.9(3) . . ?
N8 C7 C6 121.8(3) . . ?
C11 C7 C6 130.3(3) . . ?
N9 N8 C7 109.2(3) . . ?
N8 N9 N10 107.2(3) . . ?
C11 N10 N9 110.8(3) . . ?
C11 N10 C12 128.8(3) . . ?
N9 N10 C12 120.3(3) . . ?
N10 C11 C7 104.9(3) . . ?
N10 C11 H11A 127.5 . . ?
C7 C11 H11A 127.5 . . ?
N10 C12 C13 112.6(3) . . ?
N10 C12 H12A 109.1 . . ?
C13 C12 H12A 109.1 . . ?
N10 C12 H12B 109.1 . . ?
C13 C12 H12B 109.1 . . ?
H12A C12 H12B 107.8 . . ?
O14 C13 C15 111.5(3) . . ?
O14 C13 C12 106.8(3) . . ?
C15 C13 C12 111.9(2) . . ?
O14 C13 H13A 108.8 . . ?
C15 C13 H13A 108.8 . . ?
C12 C13 H13A 108.8 . . ?
C13 O14 H14A 109.5 . . ?
O16 C15 C13 105.7(2) . . ?
O16 C15 H15A 110.6 . . ?
C13 C15 H15A 110.6 . . ?
O16 C15 H15B 110.6 . . ?
C13 C15 H15B 110.6 . . ?
H15A C15 H15B 108.7 . . ?
C17 O16 C15 116.5(3) . . ?
O18 C17 O16 122.7(3) . . ?
O18 C17 C19 125.0(3) . . ?
O16 C17 C19 112.4(3) . . ?
C17 C19 H19A 109.5 . . ?
C17 C19 H19B 109.5 . . ?
H19A C19 H19B 109.5 . . ?
C17 C19 H19C 109.5 . . ?
H19A C19 H19C 109.5 . . ?
H19B C19 H19C 109.5 . . ?

loop_
_geom_bond_atom_site_label_1
_geom_bond_atom_site_label_2
_geom_bond_distance
_geom_bond_site_symmetry_2
_geom_bond_publ_flag
C1 C2 1.380(6) . ?
C1 C6 1.391(5) . ?
C1 H1A 0.9500 . ?
C2 C3 1.390(7) . ?
C2 H2A 0.9500 . ?
C3 C4 1.383(7) . ?
C3 H3A 0.9500 . ?
C4 C5 1.388(6) . ?
C4 H4A 0.9500 . ?
C5 C6 1.400(5) . ?
C5 H5A 0.9500 . ?
C6 C7 1.467(5) . ?
C7 N8 1.369(4) . ?
C7 C11 1.380(4) . ?
N8 N9 1.313(4) . ?
N9 N10 1.356(4) . ?
N10 C11 1.347(4) . ?
N10 C12 1.458(4) . ?
C11 H11A 0.9500 . ?
C12 C13 1.524(4) . ?
C12 H12A 0.9900 . ?
C12 H12B 0.9900 . ?
C13 O14 1.417(4) . ?
C13 C15 1.515(4) . ?
C13 H13A 1.0000 . ?
O14 H14A 0.8400 . ?
C15 O16 1.452(4) . ?
C15 H15A 0.9900 . ?
C15 H15B 0.9900 . ?
O16 C17 1.330(4) . ?
C17 O18 1.203(4) . ?
C17 C19 1.496(5) . ?
C19 H19A 0.9800 . ?
C19 H19B 0.9800 . ?
C19 H19C 0.9800 . ?

loop_
_geom_hbond_atom_site_label_D
_geom_hbond_atom_site_label_H
_geom_hbond_atom_site_label_A
_geom_hbond_distance_DH
_geom_hbond_distance_HA
_geom_hbond_distance_DA
_geom_hbond_angle_DHA
_geom_hbond_site_symmetry_A
_geom_hbond_publ_flag
C11 H11A O18 0.95 2.42 3.168(4) 136.0 2_465 yes
C12 H12B O18 0.99 2.59 3.406(4) 139.8 2_465 yes
O14 H14A N9 0.84 2.04 2.826(4) 155.7 2_565 yes
C15 H15B N9 0.99 2.67 3.238(4) 116.6 . yes

loop_
_geom_torsion_atom_site_label_1
_geom_torsion_atom_site_label_2
_geom_torsion_atom_site_label_3
_geom_torsion_atom_site_label_4
_geom_torsion
_geom_torsion_site_symmetry_1
_geom_torsion_site_symmetry_2
_geom_torsion_site_symmetry_3
_geom_torsion_site_symmetry_4
_geom_torsion_publ_flag
C6 C1 C2 C3 0.3(6) . . . . ?
C1 C2 C3 C4 -0.9(6) . . . . ?
C2 C3 C4 C5 0.5(6) . . . . ?
C3 C4 C5 C6 0.4(6) . . . . ?
C2 C1 C6 C5 0.6(5) . . . . ?
C2 C1 C6 C7 179.9(3) . . . . ?
C4 C5 C6 C1 -1.0(5) . . . . ?
C4 C5 C6 C7 179.7(3) . . . . ?
C1 C6 C7 N8 1.4(5) . . . . ?
C5 C6 C7 N8 -179.3(3) . . . . ?
C1 C6 C7 C11 -178.6(3) . . . . ?
C5 C6 C7 C11 0.8(5) . . . . ?
C11 C7 N8 N9 0.7(4) . . . . ?
C6 C7 N8 N9 -179.3(3) . . . . ?
C7 N8 N9 N10 -0.7(4) . . . . ?
N8 N9 N10 C11 0.5(4) . . . . ?
N8 N9 N10 C12 -177.1(3) . . . . ?
N9 N10 C11 C7 -0.1(3) . . . . ?
C12 N10 C11 C7 177.2(3) . . . . ?
N8 C7 C11 N10 -0.3(3) . . . . ?
C6 C7 C11 N10 179.6(3) . . . . ?
C11 N10 C12 C13 -87.6(4) . . . . ?
N9 N10 C12 C13 89.5(3) . . . . ?
N10 C12 C13 O14 55.3(3) . . . . ?
N10 C12 C13 C15 -67.0(4) . . . . ?
O14 C13 C15 O16 61.1(3) . . . . ?
C12 C13 C15 O16 -179.3(3) . . . . ?
C13 C15 O16 C17 -168.0(3) . . . . ?
C15 O16 C17 O18 -3.8(5) . . . . ?
C15 O16 C17 C19 176.2(3) . . . . ?
